data_2215260
loop_
_publ_author_name
'Senge, Mathias O.'

_publ_section_title
;
 <i>N</i>-[4-(Di-2-pyrrolylmethyl)phenyl]acetamide
;
_journal_coeditor_code RT2013
_journal_issue 9
_journal_name_full 'Acta Crystallographica Section E'
_journal_page_first o3679
_journal_page_last o3679
_journal_paper_doi 10.1107/S1600536807037385
_journal_volume 63
_journal_year 2007
_chemical_formula_iupac 'C17 H17 N3 O'
_chemical_formula_moiety 'C17 H17 N3 O'
_chemical_formula_sum 'C17 H17 N3 O'
_chemical_formula_weight 279.34
_chemical_name_common 5-(4-Acetylamidophenyl)dipyrromethane
_chemical_name_systematic
;
N-[4-(Di-2-pyrrolylmethyl)phenyl]acetamide
;
_space_group_IT_number 14
_symmetry_cell_setting monoclinic
_symmetry_space_group_name_Hall '-P 2ybc'
_symmetry_space_group_name_H-M 'P 1 21/c 1'
_atom_sites_solution_hydrogens geom
_atom_sites_solution_primary direct
_atom_sites_solution_secondary difmap
_cell_angle_alpha 90.00
_cell_angle_beta 112.490(2)
_cell_angle_gamma 90.00
_cell_formula_units_Z 4
_cell_length_a 7.4007(6)
_cell_length_b 24.858(2)
_cell_length_c 8.2690(7)
_cell_measurement_reflns_used 3237
_cell_measurement_temperature 90(2)
_cell_measurement_theta_max 62.591
_cell_measurement_theta_min 5.578
_cell_volume 1405.5(2)
_computing_cell_refinement 'SAINT (Bruker, 2005)'
_computing_data_collection 'APEX2 (Bruker, 2005)'
_computing_data_reduction SAINT
_computing_molecular_graphics 'XP in SHELXTL (Siemens, 1995)'
_computing_publication_material 'SHELXTL and PLATON (Spek, 2003)'
_computing_structure_refinement 'SHELXL97 (Sheldrick, 1997)'
_computing_structure_solution 'SHELXS97 (Sheldrick, 1997)'
_diffrn_ambient_temperature 90(2)
_diffrn_detector_area_resol_mean 8.3
_diffrn_measured_fraction_theta_full 0.993
_diffrn_measured_fraction_theta_max 0.993
_diffrn_measurement_device_type 'Bruker SMART APEX II'
_diffrn_measurement_method '\f and \w'
_diffrn_radiation_monochromator graphite
_diffrn_radiation_source 'sealed tube'
_diffrn_radiation_type MoK\a
_diffrn_radiation_wavelength 0.71073
_diffrn_reflns_av_R_equivalents 0.0606
_diffrn_reflns_av_sigmaI/netI 0.0560
_diffrn_reflns_limit_h_max 10
_diffrn_reflns_limit_h_min -10
_diffrn_reflns_limit_k_max 36
_diffrn_reflns_limit_k_min -36
_diffrn_reflns_limit_l_max 12
_diffrn_reflns_limit_l_min -12
_diffrn_reflns_number 20557
_diffrn_reflns_theta_full 31.54
_diffrn_reflns_theta_max 31.54
_diffrn_reflns_theta_min 2.79
_diffrn_standards_decay_% 0
_diffrn_standards_number 0
_exptl_absorpt_coefficient_mu 0.085
_exptl_absorpt_correction_T_max 0.99
_exptl_absorpt_correction_T_min 0.96
_exptl_absorpt_correction_type multi-scan
_exptl_absorpt_process_details '(SADABS; Sheldrick, 1996)'
_exptl_crystal_colour yellow
_exptl_crystal_density_diffrn 1.320
_exptl_crystal_density_method 'not measured'
_exptl_crystal_description plate
_exptl_crystal_F_000 592
_exptl_crystal_size_max 0.50
_exptl_crystal_size_mid 0.40
_exptl_crystal_size_min 0.01
_refine_diff_density_max 0.407
_refine_diff_density_min -0.260
_refine_ls_extinction_method none
_refine_ls_goodness_of_fit_ref 1.007
_refine_ls_hydrogen_treatment constr
_refine_ls_matrix_type full
_refine_ls_number_parameters 191
_refine_ls_number_reflns 4656
_refine_ls_number_restraints 0
_refine_ls_restrained_S_all 1.007
_refine_ls_R_factor_all 0.0870
_refine_ls_R_factor_gt 0.0509
_refine_ls_shift/su_max 0.001
_refine_ls_shift/su_mean 0.000
_refine_ls_structure_factor_coef Fsqd
_refine_ls_weighting_details 'calc w=1/[\s^2^(Fo^2^)+(0.0603P)^2^+0.3541P] where P=(Fo^2^+2Fc^2^)/3'
_refine_ls_weighting_scheme calc
_refine_ls_wR_factor_gt 0.1139
_refine_ls_wR_factor_ref 0.1312
_reflns_number_gt 3167
_reflns_number_total 4656
_reflns_threshold_expression I>2\s(I)
_cod_data_source_file rt2013.cif
_cod_data_source_block I
_cod_original_sg_symbol_H-M 'P 21/c'
_cod_database_code 2215260
_cod_database_fobs_code 2215260

loop_
_symmetry_equiv_pos_as_xyz
'x, y, z'
'-x, y+1/2, -z+1/2'
'-x, -y, -z'
'x, -y-1/2, z-1/2'

loop_
_atom_site_type_symbol
_atom_site_label
_atom_site_fract_x
_atom_site_fract_y
_atom_site_fract_z
_atom_site_U_iso_or_equiv
_atom_site_adp_type
_atom_site_calc_flag
_atom_site_refinement_flags
_atom_site_occupancy
N N1 0.09109(16) 0.41540(5) 0.30239(15) 0.0171(2) Uani d . 1
H H1A 0.0414 0.3836 0.2631 0.020 Uiso calc R 1
N N2 0.29445(17) 0.43496(5) 0.84943(16) 0.0194(2) Uani d . 1
H H2A 0.1802 0.4496 0.7890 0.023 Uiso calc R 1
C C1 0.0471(2) 0.46203(6) 0.2072(2) 0.0195(3) Uani d . 1
H H1B -0.0407 0.4655 0.0887 0.023 Uiso calc R 1
C C2 0.1523(2) 0.50284(6) 0.31309(19) 0.0189(3) Uani d . 1
H H2B 0.1509 0.5396 0.2817 0.023 Uiso calc R 1
C C3 0.2638(2) 0.47978(5) 0.47852(19) 0.0181(3) Uani d . 1
H H3A 0.3503 0.4984 0.5784 0.022 Uiso calc R 1
C C4 0.22382(18) 0.42563(5) 0.46783(18) 0.0154(3) Uani d . 1
C C5 0.30492(19) 0.38041(5) 0.59659(18) 0.0163(3) Uani d . 1
H H5A 0.1932 0.3562 0.5868 0.020 Uiso calc R 1
C C6 0.39253(19) 0.40006(5) 0.78285(18) 0.0165(3) Uani d . 1
C C7 0.5625(2) 0.38611(6) 0.9176(2) 0.0205(3) Uani d . 1
H H7A 0.6598 0.3624 0.9105 0.025 Uiso calc R 1
C C8 0.5673(2) 0.41349(6) 1.0705(2) 0.0226(3) Uani d . 1
H H8A 0.6677 0.4113 1.1840 0.027 Uiso calc R 1
C C9 0.4008(2) 0.44351(6) 1.0236(2) 0.0217(3) Uani d . 1
H H9A 0.3651 0.4663 1.0986 0.026 Uiso calc R 1
C C51 0.45508(19) 0.34645(5) 0.55772(18) 0.0155(3) Uani d . 1
C C52 0.5895(2) 0.37005(6) 0.4991(2) 0.0202(3) Uani d . 1
H H52A 0.5821 0.4075 0.4752 0.024 Uiso calc R 1
C C53 0.7340(2) 0.33949(6) 0.4753(2) 0.0202(3) Uani d . 1
H H53A 0.8263 0.3563 0.4375 0.024 Uiso calc R 1
C C54 0.74457(19) 0.28430(5) 0.50661(17) 0.0159(3) Uani d . 1
C C55 0.6086(2) 0.25983(5) 0.56148(19) 0.0176(3) Uani d . 1
H H55A 0.6123 0.2221 0.5802 0.021 Uiso calc R 1
C C56 0.46718(19) 0.29128(5) 0.58853(19) 0.0177(3) Uani d . 1
H H56A 0.3767 0.2747 0.6290 0.021 Uiso calc R 1
C C57 0.98507(19) 0.21091(5) 0.55646(18) 0.0158(3) Uani d . 1
C C58 1.1101(2) 0.18235(6) 0.4755(2) 0.0226(3) Uani d . 1
H H58A 1.2343 0.1717 0.5677 0.034 Uiso calc R 1
H H58B 1.1358 0.2066 0.3932 0.034 Uiso calc R 1
H H58C 1.0414 0.1503 0.4130 0.034 Uiso calc R 1
N N3 0.88981(17) 0.25458(5) 0.47060(15) 0.0174(2) Uani d . 1
H H3B 0.9199 0.2661 0.3833 0.021 Uiso calc R 1
O O1 0.97034(14) 0.19367(4) 0.69187(13) 0.0187(2) Uani d . 1

loop_
_atom_site_aniso_label
_atom_site_aniso_U_11
_atom_site_aniso_U_22
_atom_site_aniso_U_33
_atom_site_aniso_U_12
_atom_site_aniso_U_13
_atom_site_aniso_U_23
N1 0.0165(5) 0.0150(5) 0.0188(6) -0.0017(4) 0.0058(5) -0.0015(4)
N2 0.0149(5) 0.0209(6) 0.0222(6) 0.0029(4) 0.0070(5) -0.0013(5)
C1 0.0168(6) 0.0206(7) 0.0200(7) 0.0026(5) 0.0060(6) 0.0030(5)
C2 0.0171(6) 0.0155(6) 0.0242(8) 0.0025(5) 0.0080(6) 0.0032(5)
C3 0.0158(6) 0.0144(6) 0.0221(7) -0.0003(5) 0.0051(5) -0.0009(5)
C4 0.0131(6) 0.0143(6) 0.0191(7) 0.0016(5) 0.0063(5) 0.0007(5)
C5 0.0138(6) 0.0140(6) 0.0211(7) 0.0012(5) 0.0066(5) 0.0008(5)
C6 0.0158(6) 0.0155(6) 0.0206(7) 0.0014(5) 0.0095(5) 0.0023(5)
C7 0.0174(6) 0.0234(7) 0.0213(7) 0.0050(5) 0.0082(6) 0.0049(6)
C8 0.0205(7) 0.0282(8) 0.0182(7) 0.0013(6) 0.0065(6) 0.0037(6)
C9 0.0224(7) 0.0240(7) 0.0210(7) -0.0018(5) 0.0107(6) -0.0029(6)
C51 0.0144(6) 0.0148(6) 0.0161(6) 0.0020(5) 0.0047(5) -0.0003(5)
C52 0.0210(6) 0.0138(6) 0.0278(8) 0.0032(5) 0.0117(6) 0.0051(6)
C53 0.0206(6) 0.0178(7) 0.0265(8) 0.0037(5) 0.0140(6) 0.0065(6)
C54 0.0165(6) 0.0163(6) 0.0151(6) 0.0038(5) 0.0063(5) 0.0010(5)
C55 0.0188(6) 0.0122(6) 0.0220(7) 0.0014(5) 0.0080(6) 0.0009(5)
C56 0.0157(6) 0.0148(6) 0.0236(7) -0.0005(5) 0.0086(6) 0.0013(5)
C57 0.0153(6) 0.0141(6) 0.0184(7) 0.0005(5) 0.0068(5) -0.0019(5)
C58 0.0239(7) 0.0201(7) 0.0281(8) 0.0057(6) 0.0147(6) -0.0004(6)
N3 0.0193(5) 0.0183(6) 0.0173(6) 0.0049(4) 0.0101(5) 0.0030(4)
O1 0.0218(5) 0.0170(5) 0.0185(5) 0.0042(4) 0.0090(4) 0.0026(4)

loop_
_atom_type_symbol
_atom_type_description
_atom_type_scat_dispersion_real
_atom_type_scat_dispersion_imag
_atom_type_scat_source
C C 0.0033 0.0016 'International Tables Vol C Tables 4.2.6.8 and 6.1.1.4'
H H 0.0000 0.0000 'International Tables Vol C Tables 4.2.6.8 and 6.1.1.4'
N N 0.0061 0.0033 'International Tables Vol C Tables 4.2.6.8 and 6.1.1.4'
O O 0.0106 0.0060 'International Tables Vol C Tables 4.2.6.8 and 6.1.1.4'

loop_
_geom_angle_atom_site_label_1
_geom_angle_atom_site_label_2
_geom_angle_atom_site_label_3
_geom_angle
C4 N1 C1 109.84(12)
C4 N1 H1A 125.1
C1 N1 H1A 125.1
C9 N2 C6 109.90(12)
C9 N2 H2A 125.1
C6 N2 H2A 125.1
N1 C1 C2 107.90(13)
N1 C1 H1B 126.0
C2 C1 H1B 126.0
C1 C2 C3 107.16(13)
C1 C2 H2B 126.4
C3 C2 H2B 126.4
C4 C3 C2 107.58(13)
C4 C3 H3A 126.2
C2 C3 H3A 126.2
N1 C4 C3 107.51(12)
N1 C4 C5 120.50(12)
C3 C4 C5 131.91(13)
C4 C5 C6 112.35(11)
C4 C5 C51 112.94(11)
C6 C5 C51 109.38(11)
C4 C5 H5A 107.3
C6 C5 H5A 107.3
C51 C5 H5A 107.3
C7 C6 N2 107.19(13)
C7 C6 C5 130.77(12)
N2 C6 C5 121.86(12)
C6 C7 C8 107.76(12)
C6 C7 H7A 126.1
C8 C7 H7A 126.1
C9 C8 C7 107.22(13)
C9 C8 H8A 126.4
C7 C8 H8A 126.4
C8 C9 N2 107.93(13)
C8 C9 H9A 126.0
N2 C9 H9A 126.0
C56 C51 C52 118.34(12)
C56 C51 C5 120.55(12)
C52 C51 C5 121.04(12)
C53 C52 C51 120.76(13)
C53 C52 H52A 119.6
C51 C52 H52A 119.6
C52 C53 C54 120.35(12)
C52 C53 H53A 119.8
C54 C53 H53A 119.8
C55 C54 C53 119.65(12)
C55 C54 N3 122.55(12)
C53 C54 N3 117.70(12)
C54 C55 C56 119.26(12)
C54 C55 H55A 120.4
C56 C55 H55A 120.4
C51 C56 C55 121.61(12)
C51 C56 H56A 119.2
C55 C56 H56A 119.2
O1 C57 N3 123.18(12)
O1 C57 C58 121.15(12)
N3 C57 C58 115.66(12)
C57 C58 H58A 109.5
C57 C58 H58B 109.5
H58A C58 H58B 109.5
C57 C58 H58C 109.5
H58A C58 H58C 109.5
H58B C58 H58C 109.5
C57 N3 C54 126.48(11)
C57 N3 H3B 116.8
C54 N3 H3B 116.8

loop_
_geom_bond_atom_site_label_1
_geom_bond_atom_site_label_2
_geom_bond_distance
N1 C4 1.3686(18)
N1 C1 1.3685(18)
N1 H1A 0.8800
N2 C9 1.368(2)
N2 C6 1.3741(17)
N2 H2A 0.8800
C1 C2 1.371(2)
C1 H1B 0.9500
C2 C3 1.420(2)
C2 H2B 0.9500
C3 C4 1.3737(19)
C3 H3A 0.9500
C4 C5 1.5061(19)
C5 C6 1.506(2)
C5 C51 1.5245(18)
C5 H5A 1.0000
C6 C7 1.368(2)
C7 C8 1.424(2)
C7 H7A 0.9500
C8 C9 1.364(2)
C8 H8A 0.9500
C9 H9A 0.9500
C51 C56 1.3914(18)
C51 C52 1.3917(18)
C52 C53 1.3859(19)
C52 H52A 0.9500
C53 C54 1.3926(19)
C53 H53A 0.9500
C54 C55 1.3921(18)
C54 N3 1.4265(16)
C55 C56 1.3913(18)
C55 H55A 0.9500
C56 H56A 0.9500
C57 O1 1.2421(16)
C57 N3 1.3402(17)
C57 C58 1.5110(18)
C58 H58A 0.9800
C58 H58B 0.9800
C58 H58C 0.9800
N3 H3B 0.8800

loop_
_geom_hbond_atom_site_label_D
_geom_hbond_atom_site_label_H
_geom_hbond_atom_site_label_A
_geom_hbond_site_symmetry_A
_geom_hbond_distance_DH
_geom_hbond_distance_HA
_geom_hbond_distance_DA
_geom_hbond_angle_DHA
N1 H1A O1 4_465 0.88 2.02 2.8914(15) 171.1
N3 H3B O1 4_565 0.88 2.03 2.8936(15) 168.9
C55 H55A O1 . 0.95 2.55 2.9708(17) 107.1

loop_
_geom_torsion_atom_site_label_1
_geom_torsion_atom_site_label_2
_geom_torsion_atom_site_label_3
_geom_torsion_atom_site_label_4
_geom_torsion
C4 N1 C1 C2 -0.28(15)
N1 C1 C2 C3 -0.04(15)
C1 C2 C3 C4 0.34(15)
C1 N1 C4 C3 0.49(15)
C1 N1 C4 C5 -176.75(11)
C2 C3 C4 N1 -0.50(15)
C2 C3 C4 C5 176.30(13)
N1 C4 C5 C6 -160.97(11)
C3 C4 C5 C6 22.6(2)
N1 C4 C5 C51 74.73(15)
C3 C4 C5 C51 -101.74(17)
C9 N2 C6 C7 0.50(16)
C9 N2 C6 C5 176.08(12)
C4 C5 C6 C7 -136.77(15)
C51 C5 C6 C7 -10.5(2)
C4 C5 C6 N2 48.81(16)
C51 C5 C6 N2 175.06(12)
N2 C6 C7 C8 -0.05(16)
C5 C6 C7 C8 -175.09(14)
C6 C7 C8 C9 -0.41(17)
C7 C8 C9 N2 0.71(17)
C6 N2 C9 C8 -0.77(16)
C4 C5 C51 C56 -144.69(13)
C6 C5 C51 C56 89.39(15)
C4 C5 C51 C52 38.56(18)
C6 C5 C51 C52 -87.36(15)
C56 C51 C52 C53 -1.2(2)
C5 C51 C52 C53 175.61(14)
C51 C52 C53 C54 1.2(2)
C52 C53 C54 C55 0.2(2)
C52 C53 C54 N3 176.64(13)
C53 C54 C55 C56 -1.7(2)
N3 C54 C55 C56 -177.90(13)
C52 C51 C56 C55 -0.3(2)
C5 C51 C56 C55 -177.10(13)
C54 C55 C56 C51 1.7(2)
O1 C57 N3 C54 -7.1(2)
C58 C57 N3 C54 171.41(13)
C55 C54 N3 C57 -36.2(2)
C53 C54 N3 C57 147.52(14)

loop_
_cod_related_entry_id
_cod_related_entry_database
_cod_related_entry_code
1 ChemSpider 8835678
